data_7156629
loop_
_publ_author_name
'Yang, Yajie'
'Huang, Jiaqi'
'Tan, Hailu'
'Kong, Lingkai'
'Wang, Mengdan'
'Yuan, Yang'
'Li, Yanzhong'

_publ_section_title
;
 Synthesis of cyano-substituted carbazoles via successive C-C/C-H
 cleavage.
;
_journal_issue 4
_journal_name_full 'Organic &amp; biomolecular chemistry'
_journal_page_first 958
_journal_page_last 965
_journal_paper_doi 10.1039/c8ob03031f
_journal_volume 17
_journal_year 2019
_chemical_formula_sum 'C27 H18 N2 O2'
_chemical_formula_weight 402.43
_space_group_crystal_system monoclinic
_space_group_IT_number 15
_space_group_name_Hall '-C 2yc'
_space_group_name_H-M_alt 'C 1 2/c 1'
_symmetry_space_group_name_Hall '-C 2yc'
_symmetry_space_group_name_H-M 'C 1 2/c 1'
_atom_sites_solution_hydrogens geom
_audit_creation_method SHELXL-2013
_audit_update_record
;
2018-04-04 deposited with the CCDC.
2019-01-03 downloaded from the CCDC.
;
_cell_angle_alpha 90
_cell_angle_beta 102.498(3)
_cell_angle_gamma 90
_cell_formula_units_Z 8
_cell_length_a 16.4009(8)
_cell_length_b 7.8236(4)
_cell_length_c 31.4855(17)
_cell_measurement_reflns_used 9718
_cell_measurement_temperature 173(2)
_cell_measurement_theta_max 54.991
_cell_measurement_theta_min 5.088
_cell_volume 3944.3(4)
_computing_cell_refinement 'Bruker SAINT'
_computing_data_collection 'Bruker APEX2'
_computing_data_reduction 'Bruker SAINT'
_computing_molecular_graphics 'Bruker SHELXTL'
_computing_publication_material 'Bruker SHELXTL'
_computing_structure_refinement 'SHELXL-2013 (Sheldrick, 2013)'
_computing_structure_solution 'SHELXS-97 (Sheldrick 2008)'
_diffrn_ambient_temperature 173(2)
_diffrn_measured_fraction_theta_full 0.998
_diffrn_measured_fraction_theta_max 0.998
_diffrn_measurement_device_type 'Bruker APEX-II CCD'
_diffrn_measurement_method '\f and \w scans'
_diffrn_radiation_type MoK\a
_diffrn_radiation_wavelength 0.71073
_diffrn_reflns_av_R_equivalents 0.0567
_diffrn_reflns_av_unetI/netI 0.0195
_diffrn_reflns_Laue_measured_fraction_full 0.998
_diffrn_reflns_Laue_measured_fraction_max 0.998
_diffrn_reflns_limit_h_max 20
_diffrn_reflns_limit_h_min -19
_diffrn_reflns_limit_k_max 9
_diffrn_reflns_limit_k_min -9
_diffrn_reflns_limit_l_max 38
_diffrn_reflns_limit_l_min -38
_diffrn_reflns_number 73827
_diffrn_reflns_point_group_measured_fraction_full 0.998
_diffrn_reflns_point_group_measured_fraction_max 0.998
_diffrn_reflns_theta_full 25.242
_diffrn_reflns_theta_max 26.000
_diffrn_reflns_theta_min 2.602
_exptl_absorpt_coefficient_mu 0.086
_exptl_absorpt_correction_T_max 0.7456
_exptl_absorpt_correction_T_min 0.6668
_exptl_absorpt_correction_type multi-scan
_exptl_absorpt_process_details sadabs
_exptl_crystal_colour colorless
_exptl_crystal_density_diffrn 1.355
_exptl_crystal_description prismatic
_exptl_crystal_F_000 1680
_exptl_crystal_size_max 0.200
_exptl_crystal_size_mid 0.170
_exptl_crystal_size_min 0.130
_refine_diff_density_max 0.248
_refine_diff_density_min -0.240
_refine_diff_density_rms 0.044
_refine_ls_extinction_coef 0.0028(5)
_refine_ls_extinction_expression Fc^*^=kFc[1+0.001xFc^2^\l^3^/sin(2\q)]^-1/4^
_refine_ls_extinction_method SHELXL
_refine_ls_goodness_of_fit_ref 1.043
_refine_ls_hydrogen_treatment constr
_refine_ls_matrix_type full
_refine_ls_number_parameters 283
_refine_ls_number_reflns 3876
_refine_ls_number_restraints 0
_refine_ls_restrained_S_all 1.043
_refine_ls_R_factor_all 0.0497
_refine_ls_R_factor_gt 0.0449
_refine_ls_shift/su_max 0.017
_refine_ls_shift/su_mean 0.000
_refine_ls_structure_factor_coef Fsqd
_refine_ls_weighting_details 'w=1/[\s^2^(Fo^2^)+(0.0553P)^2^+4.9709P] where P=(Fo^2^+2Fc^2^)/3'
_refine_ls_weighting_scheme calc
_refine_ls_wR_factor_gt 0.1154
_refine_ls_wR_factor_ref 0.1199
_reflns_Friedel_coverage 0.000
_reflns_number_gt 3492
_reflns_number_total 3876
_reflns_threshold_expression 'I > 2\s(I)'
_cod_data_source_file c8ob03031f2.cif
_cod_data_source_block d8v18043
_cod_depositor_comments 'Adding full bibliography for 7156627--7156629.cif.'
_cod_database_code 7156629
_shelx_space_group_comment
; 
The symmetry employed for this shelxl refinement is uniquely defined 
by the following loop, which should always be used as a source of 
symmetry information in preference to the above space-group names. 
They are only intended as comments. 
;
_shelx_estimated_absorpt_t_min 0.983
_shelx_estimated_absorpt_t_max 0.989
_shelxl_version_number 2013-4

loop_
_space_group_symop_operation_xyz
'x, y, z'
'-x, y, -z+1/2'
'x+1/2, y+1/2, z'
'-x+1/2, y+1/2, -z+1/2'
'-x, -y, -z'
'x, -y, z-1/2'
'-x+1/2, -y+1/2, -z'
'x+1/2, -y+1/2, z-1/2'

loop_
_atom_site_label
_atom_site_type_symbol
_atom_site_fract_x
_atom_site_fract_y
_atom_site_fract_z
_atom_site_U_iso_or_equiv
_atom_site_adp_type
_atom_site_occupancy
_atom_site_site_symmetry_order
_atom_site_calc_flag
_atom_site_refinement_flags_posn
_atom_site_refinement_flags_adp
N1 N 0.63709(8) 0.60976(18) 0.48378(4) 0.0294(3) Uani 1 1 d . .
N2 N 0.92470(9) 0.3303(2) 0.59289(5) 0.0416(4) Uani 1 1 d . .
O1 O 0.54019(7) 0.68432(16) 0.54954(4) 0.0321(3) Uani 1 1 d . .
H1 H 0.5245 0.7167 0.5719 0.048 Uiso 1 1 calc R U
O2 O 0.59420(7) 0.75030(14) 0.64862(4) 0.0309(3) Uani 1 1 d . .
C1 C 0.70195(10) 0.5580(2) 0.46506(5) 0.0288(3) Uani 1 1 d . .
C2 C 0.70819(11) 0.5712(2) 0.42161(5) 0.0345(4) Uani 1 1 d . .
H2 H 0.6637 0.6160 0.4000 0.041 Uiso 1 1 calc R U
C3 C 0.78153(12) 0.5164(2) 0.41134(6) 0.0375(4) Uani 1 1 d . .
H3 H 0.7882 0.5266 0.3822 0.045 Uiso 1 1 calc R U
C4 C 0.84635(12) 0.4461(2) 0.44284(6) 0.0371(4) Uani 1 1 d . .
H4 H 0.8958 0.4089 0.4346 0.044 Uiso 1 1 calc R U
C5 C 0.83988(11) 0.4299(2) 0.48546(6) 0.0328(4) Uani 1 1 d . .
H5 H 0.8837 0.3799 0.5065 0.039 Uiso 1 1 calc R U
C6 C 0.76676(10) 0.4889(2) 0.49720(5) 0.0279(3) Uani 1 1 d . .
C7 C 0.73946(9) 0.50258(19) 0.53753(5) 0.0252(3) Uani 1 1 d . .
C8 C 0.65993(9) 0.5785(2) 0.52788(5) 0.0253(3) Uani 1 1 d . .
C9 C 0.61753(9) 0.61432(19) 0.56116(5) 0.0250(3) Uani 1 1 d . .
C10 C 0.65561(9) 0.57166(19) 0.60372(5) 0.0235(3) Uani 1 1 d . .
C11 C 0.73627(9) 0.49739(19) 0.61455(5) 0.0243(3) Uani 1 1 d . .
C12 C 0.77727(9) 0.4623(2) 0.58107(5) 0.0249(3) Uani 1 1 d . .
C13 C 0.85941(10) 0.3891(2) 0.58930(5) 0.0285(4) Uani 1 1 d . .
C14 C 0.56198(11) 0.6949(2) 0.45980(6) 0.0371(4) Uani 1 1 d . .
H14A H 0.5156 0.6724 0.4741 0.056 Uiso 1 1 calc R U
H14B H 0.5480 0.6513 0.4299 0.056 Uiso 1 1 calc R U
H14C H 0.5719 0.8183 0.4593 0.056 Uiso 1 1 calc R U
C15 C 0.60573(9) 0.6043(2) 0.63796(5) 0.0236(3) Uani 1 1 d . .
C16 C 0.56538(9) 0.4564(2) 0.65476(5) 0.0249(3) Uani 1 1 d . .
C17 C 0.58130(10) 0.2893(2) 0.64403(5) 0.0283(3) Uani 1 1 d . .
H17 H 0.6212 0.2678 0.6269 0.034 Uiso 1 1 calc R U
C18 C 0.53969(10) 0.1540(2) 0.65807(6) 0.0335(4) Uani 1 1 d . .
H18 H 0.5509 0.0401 0.6506 0.040 Uiso 1 1 calc R U
C19 C 0.48153(11) 0.1856(2) 0.68312(6) 0.0406(4) Uani 1 1 d . .
H19 H 0.4529 0.0932 0.6929 0.049 Uiso 1 1 calc R U
C20 C 0.46521(12) 0.3515(3) 0.69382(7) 0.0457(5) Uani 1 1 d . .
H20 H 0.4250 0.3725 0.7109 0.055 Uiso 1 1 calc R U
C21 C 0.50662(11) 0.4872(2) 0.68000(6) 0.0365(4) Uani 1 1 d . .
H21 H 0.4952 0.6009 0.6876 0.044 Uiso 1 1 calc R U
C22 C 0.77569(9) 0.4637(2) 0.66099(5) 0.0254(3) Uani 1 1 d . .
C23 C 0.81106(10) 0.3043(2) 0.67440(5) 0.0302(4) Uani 1 1 d . .
H23 H 0.8105 0.2159 0.6536 0.036 Uiso 1 1 calc R U
C24 C 0.84676(11) 0.2753(2) 0.71782(6) 0.0362(4) Uani 1 1 d . .
H24 H 0.8703 0.1666 0.7266 0.043 Uiso 1 1 calc R U
C25 C 0.84870(11) 0.4023(3) 0.74858(6) 0.0382(4) Uani 1 1 d . .
H25 H 0.8736 0.3813 0.7783 0.046 Uiso 1 1 calc R U
C26 C 0.81384(10) 0.5609(2) 0.73566(5) 0.0351(4) Uani 1 1 d . .
H26 H 0.8145 0.6486 0.7566 0.042 Uiso 1 1 calc R U
C27 C 0.77810(9) 0.5911(2) 0.69235(5) 0.0296(4) Uani 1 1 d . .
H27 H 0.7548 0.7002 0.6838 0.035 Uiso 1 1 calc R U

loop_
_atom_site_aniso_label
_atom_site_aniso_U_11
_atom_site_aniso_U_22
_atom_site_aniso_U_33
_atom_site_aniso_U_23
_atom_site_aniso_U_13
_atom_site_aniso_U_12
N1 0.0262(7) 0.0340(7) 0.0265(7) 0.0007(5) 0.0025(5) -0.0010(6)
N2 0.0261(7) 0.0608(11) 0.0382(8) -0.0023(7) 0.0074(6) 0.0110(7)
O1 0.0218(5) 0.0410(7) 0.0325(6) 0.0014(5) 0.0039(4) 0.0090(5)
O2 0.0300(6) 0.0255(6) 0.0383(6) -0.0028(5) 0.0096(5) 0.0043(5)
C1 0.0294(8) 0.0272(8) 0.0299(8) -0.0036(6) 0.0066(6) -0.0059(6)
C2 0.0415(9) 0.0341(9) 0.0270(8) -0.0015(7) 0.0051(7) -0.0081(7)
C3 0.0492(11) 0.0382(10) 0.0284(8) -0.0071(7) 0.0155(8) -0.0125(8)
C4 0.0392(9) 0.0374(10) 0.0386(9) -0.0096(7) 0.0173(8) -0.0045(8)
C5 0.0316(8) 0.0337(9) 0.0351(9) -0.0066(7) 0.0116(7) -0.0010(7)
C6 0.0295(8) 0.0265(8) 0.0284(8) -0.0037(6) 0.0077(6) -0.0048(6)
C7 0.0228(7) 0.0240(8) 0.0294(8) -0.0031(6) 0.0069(6) -0.0034(6)
C8 0.0224(7) 0.0253(8) 0.0269(8) 0.0007(6) 0.0024(6) -0.0022(6)
C9 0.0190(7) 0.0236(7) 0.0315(8) -0.0001(6) 0.0035(6) -0.0006(6)
C10 0.0205(7) 0.0214(7) 0.0287(8) -0.0013(6) 0.0058(6) -0.0013(6)
C11 0.0200(7) 0.0235(7) 0.0292(8) -0.0011(6) 0.0051(6) -0.0006(6)
C12 0.0203(7) 0.0259(8) 0.0281(8) -0.0021(6) 0.0046(6) 0.0006(6)
C13 0.0247(8) 0.0347(9) 0.0267(8) -0.0016(6) 0.0067(6) 0.0027(7)
C14 0.0311(9) 0.0425(10) 0.0332(9) 0.0054(7) -0.0028(7) 0.0013(7)
C15 0.0169(7) 0.0266(8) 0.0255(7) -0.0013(6) 0.0002(5) 0.0040(6)
C16 0.0199(7) 0.0277(8) 0.0263(7) -0.0002(6) 0.0036(6) 0.0014(6)
C17 0.0230(7) 0.0300(8) 0.0313(8) -0.0016(6) 0.0050(6) 0.0026(6)
C18 0.0291(8) 0.0269(8) 0.0431(10) 0.0010(7) 0.0044(7) 0.0004(7)
C19 0.0338(9) 0.0372(10) 0.0529(11) 0.0074(8) 0.0136(8) -0.0051(8)
C20 0.0408(10) 0.0439(11) 0.0607(12) -0.0015(9) 0.0295(9) -0.0024(9)
C21 0.0346(9) 0.0334(9) 0.0460(10) -0.0042(7) 0.0183(8) 0.0003(7)
C22 0.0168(7) 0.0320(8) 0.0279(8) 0.0005(6) 0.0056(6) -0.0004(6)
C23 0.0259(8) 0.0310(8) 0.0341(8) -0.0010(7) 0.0071(6) 0.0014(6)
C24 0.0314(9) 0.0378(10) 0.0385(9) 0.0096(7) 0.0057(7) 0.0037(7)
C25 0.0317(9) 0.0548(11) 0.0271(8) 0.0064(8) 0.0040(7) -0.0015(8)
C26 0.0272(8) 0.0484(10) 0.0296(8) -0.0063(7) 0.0058(6) -0.0010(7)
C27 0.0211(7) 0.0356(9) 0.0318(8) -0.0015(7) 0.0056(6) 0.0020(6)

loop_
_atom_type_symbol
_atom_type_description
_atom_type_scat_dispersion_real
_atom_type_scat_dispersion_imag
_atom_type_scat_source
C C 0.0033 0.0016 'International Tables Vol C Tables 4.2.6.8 and 6.1.1.4'
H H 0.0000 0.0000 'International Tables Vol C Tables 4.2.6.8 and 6.1.1.4'
N N 0.0061 0.0033 'International Tables Vol C Tables 4.2.6.8 and 6.1.1.4'
O O 0.0106 0.0060 'International Tables Vol C Tables 4.2.6.8 and 6.1.1.4'

loop_
_geom_angle_atom_site_label_1
_geom_angle_atom_site_label_2
_geom_angle_atom_site_label_3
_geom_angle
C8 N1 C1 108.10(13)
C8 N1 C14 128.08(14)
C1 N1 C14 123.64(14)
C9 O1 H1 109.5
N1 C1 C2 128.42(16)
N1 C1 C6 109.68(14)
C2 C1 C6 121.89(15)
C3 C2 C1 117.30(16)
C3 C2 H2 121.3
C1 C2 H2 121.3
C2 C3 C4 121.52(16)
C2 C3 H3 119.2
C4 C3 H3 119.2
C5 C4 C3 121.38(16)
C5 C4 H4 119.3
C3 C4 H4 119.3
C4 C5 C6 118.44(17)
C4 C5 H5 120.8
C6 C5 H5 120.8
C5 C6 C1 119.43(15)
C5 C6 C7 134.58(16)
C1 C6 C7 105.96(14)
C8 C7 C12 119.75(14)
C8 C7 C6 106.99(13)
C12 C7 C6 133.21(14)
N1 C8 C7 109.25(13)
N1 C8 C9 130.15(14)
C7 C8 C9 120.59(14)
O1 C9 C10 123.72(13)
O1 C9 C8 117.64(13)
C10 C9 C8 118.61(14)
C9 C10 C11 122.11(14)
C9 C10 C15 116.59(13)
C11 C10 C15 121.28(13)
C12 C11 C10 118.44(14)
C12 C11 C22 121.97(13)
C10 C11 C22 119.56(13)
C11 C12 C7 120.48(14)
C11 C12 C13 121.97(14)
C7 C12 C13 117.53(13)
N2 C13 C12 175.35(17)
N1 C14 H14A 109.5
N1 C14 H14B 109.5
H14A C14 H14B 109.5
N1 C14 H14C 109.5
H14A C14 H14C 109.5
H14B C14 H14C 109.5
O2 C15 C16 121.66(14)
O2 C15 C10 119.75(14)
C16 C15 C10 118.35(13)
C17 C16 C21 119.34(15)
C17 C16 C15 121.63(14)
C21 C16 C15 118.94(14)
C18 C17 C16 120.74(15)
C18 C17 H17 119.6
C16 C17 H17 119.6
C17 C18 C19 119.57(16)
C17 C18 H18 120.2
C19 C18 H18 120.2
C20 C19 C18 120.01(16)
C20 C19 H19 120.0
C18 C19 H19 120.0
C21 C20 C19 120.74(17)
C21 C20 H20 119.6
C19 C20 H20 119.6
C20 C21 C16 119.60(17)
C20 C21 H21 120.2
C16 C21 H21 120.2
C27 C22 C23 118.38(14)
C27 C22 C11 120.51(14)
C23 C22 C11 121.11(14)
C24 C23 C22 120.14(16)
C24 C23 H23 119.9
C22 C23 H23 119.9
C25 C24 C23 120.96(17)
C25 C24 H24 119.5
C23 C24 H24 119.5
C24 C25 C26 119.40(16)
C24 C25 H25 120.3
C26 C25 H25 120.3
C27 C26 C25 120.06(16)
C27 C26 H26 120.0
C25 C26 H26 120.0
C26 C27 C22 121.05(16)
C26 C27 H27 119.5
C22 C27 H27 119.5

loop_
_geom_bond_atom_site_label_1
_geom_bond_atom_site_label_2
_geom_bond_distance
N1 C8 1.379(2)
N1 C1 1.384(2)
N1 C14 1.459(2)
N2 C13 1.148(2)
O1 C9 1.3572(18)
O1 H1 0.8400
O2 C15 1.2170(19)
C1 C2 1.398(2)
C1 C6 1.407(2)
C2 C3 1.380(3)
C2 H2 0.9500
C3 C4 1.400(3)
C3 H3 0.9500
C4 C5 1.375(2)
C4 H4 0.9500
C5 C6 1.407(2)
C5 H5 0.9500
C6 C7 1.439(2)
C7 C8 1.405(2)
C7 C12 1.413(2)
C8 C9 1.405(2)
C9 C10 1.391(2)
C10 C11 1.417(2)
C10 C15 1.510(2)
C11 C12 1.395(2)
C11 C22 1.489(2)
C12 C13 1.435(2)
C14 H14A 0.9800
C14 H14B 0.9800
C14 H14C 0.9800
C15 C16 1.486(2)
C16 C17 1.389(2)
C16 C21 1.396(2)
C17 C18 1.383(2)
C17 H17 0.9500
C18 C19 1.385(3)
C18 H18 0.9500
C19 C20 1.382(3)
C19 H19 0.9500
C20 C21 1.381(3)
C20 H20 0.9500
C21 H21 0.9500
C22 C27 1.397(2)
C22 C23 1.402(2)
C23 C24 1.385(2)
C23 H23 0.9500
C24 C25 1.383(3)
C24 H24 0.9500
C25 C26 1.390(3)
C25 H25 0.9500
C26 C27 1.383(2)
C26 H26 0.9500
C27 H27 0.9500

loop_
_geom_hbond_atom_site_label_D
_geom_hbond_atom_site_label_H
_geom_hbond_atom_site_label_A
_geom_hbond_distance_DH
_geom_hbond_distance_HA
_geom_hbond_distance_DA
_geom_hbond_angle_DHA
_geom_hbond_site_symmetry_A
C14 H14A O1 0.98 2.32 2.925(2) 118.7 .
O1 H1 O2 0.84 2.45 3.0963(16) 134.2 .
O1 H1 N2 0.84 2.09 2.8059(18) 142.7 3_455
O1 H1 N2 0.84 2.09 2.8059(18) 142.7 3_455
O1 H1 O2 0.84 2.45 3.0963(16) 134.2 .
C14 H14A O1 0.98 2.32 2.925(2) 118.7 .

loop_
_geom_torsion_atom_site_label_1
_geom_torsion_atom_site_label_2
_geom_torsion_atom_site_label_3
_geom_torsion_atom_site_label_4
_geom_torsion
C8 N1 C1 C2 -177.21(16)
C14 N1 C1 C2 -1.8(3)
C8 N1 C1 C6 1.36(18)
C14 N1 C1 C6 176.80(15)
N1 C1 C2 C3 177.22(16)
C6 C1 C2 C3 -1.2(2)
C1 C2 C3 C4 1.7(3)
C2 C3 C4 C5 -0.5(3)
C3 C4 C5 C6 -1.2(3)
C4 C5 C6 C1 1.7(2)
C4 C5 C6 C7 -175.96(17)
N1 C1 C6 C5 -179.16(14)
C2 C1 C6 C5 -0.5(2)
N1 C1 C6 C7 -0.90(18)
C2 C1 C6 C7 177.78(15)
C5 C6 C7 C8 177.99(18)
C1 C6 C7 C8 0.11(17)
C5 C6 C7 C12 0.7(3)
C1 C6 C7 C12 -177.19(16)
C1 N1 C8 C7 -1.28(18)
C14 N1 C8 C7 -176.45(15)
C1 N1 C8 C9 177.19(16)
C14 N1 C8 C9 2.0(3)
C12 C7 C8 N1 178.45(14)
C6 C7 C8 N1 0.72(17)
C12 C7 C8 C9 -0.2(2)
C6 C7 C8 C9 -177.93(14)
N1 C8 C9 O1 3.1(3)
C7 C8 C9 O1 -178.60(14)
N1 C8 C9 C10 -178.87(15)
C7 C8 C9 C10 -0.5(2)
O1 C9 C10 C11 179.47(14)
C8 C9 C10 C11 1.5(2)
O1 C9 C10 C15 1.0(2)
C8 C9 C10 C15 -176.95(13)
C9 C10 C11 C12 -1.8(2)
C15 C10 C11 C12 176.65(14)
C9 C10 C11 C22 176.53(14)
C15 C10 C11 C22 -5.1(2)
C10 C11 C12 C7 1.0(2)
C22 C11 C12 C7 -177.27(14)
C10 C11 C12 C13 179.22(14)
C22 C11 C12 C13 1.0(2)
C8 C7 C12 C11 0.0(2)
C6 C7 C12 C11 176.99(16)
C8 C7 C12 C13 -178.36(14)
C6 C7 C12 C13 -1.3(3)
C9 C10 C15 O2 -71.54(19)
C11 C10 C15 O2 109.97(17)
C9 C10 C15 C16 102.89(16)
C11 C10 C15 C16 -75.61(18)
O2 C15 C16 C17 -177.25(14)
C10 C15 C16 C17 8.4(2)
O2 C15 C16 C21 6.3(2)
C10 C15 C16 C21 -168.00(14)
C21 C16 C17 C18 0.0(2)
C15 C16 C17 C18 -176.46(14)
C16 C17 C18 C19 0.0(2)
C17 C18 C19 C20 0.2(3)
C18 C19 C20 C21 -0.3(3)
C19 C20 C21 C16 0.3(3)
C17 C16 C21 C20 -0.1(3)
C15 C16 C21 C20 176.42(16)
C12 C11 C22 C27 129.11(16)
C10 C11 C22 C27 -49.1(2)
C12 C11 C22 C23 -51.0(2)
C10 C11 C22 C23 130.77(16)
C27 C22 C23 C24 0.4(2)
C11 C22 C23 C24 -179.44(14)
C22 C23 C24 C25 -0.4(2)
C23 C24 C25 C26 0.4(3)
C24 C25 C26 C27 -0.4(3)
C25 C26 C27 C22 0.5(2)
C23 C22 C27 C26 -0.5(2)
C11 C22 C27 C26 179.37(14)
